data_4135224
loop_
_publ_author_name
'Morstein, Johannes'
'H\"ofler, Denis'
'Ueno, Kohei'
'Jurss, Jonah W.'
'Walvoord, Ryan R.'
'Bruemmer, Kevin J.'
'Rezgui, Samir P.'
'Brewer, Thomas F.'
'Saitoe, Minoru'
'Michel, Brian W.'
'Chang, Christopher J.'

_publ_section_title
;
 Ligand-Directed Approach to Activity-Based Sensing: Developing
 Palladacycle Fluorescent Probes That Enable Endogenous Carbon Monoxide
 Detection.
;
_journal_issue 37
_journal_name_full 'Journal of the American Chemical Society'
_journal_page_first 15917
_journal_page_last 15930
_journal_paper_doi 10.1021/jacs.0c06405
_journal_volume 142
_journal_year 2020
_chemical_formula_sum 'C27 H30 B Cl F2 N4 Pd'
_chemical_formula_weight 601.21
_chemical_name_common cop1_py
_space_group_IT_number 14
_space_group_name_Hall '-P 2ybc'
_space_group_name_H-M_alt 'P 1 21/c 1'
_symmetry_cell_setting monoclinic
_symmetry_space_group_name_H-M 'P 1 21/c 1'
_atom_sites_solution_hydrogens geom
_atom_sites_solution_primary direct
_atom_sites_solution_secondary difmap
_audit_creation_method SHELXL-97
_cell_angle_alpha 90.00
_cell_angle_beta 103.187(2)
_cell_angle_gamma 90.00
_cell_formula_units_Z 4
_cell_length_a 17.1369(8)
_cell_length_b 12.7322(6)
_cell_length_c 12.0144(5)
_cell_measurement_reflns_used 9864
_cell_measurement_temperature 100(2)
_cell_measurement_theta_max 25.37
_cell_measurement_theta_min 2.47
_cell_volume 2552.3(2)
_computing_cell_refinement 'Bruker SAINT'
_computing_data_collection 'Bruker APEX2'
_computing_data_reduction 'Bruker SAINT'
_computing_molecular_graphics ORTEP-32
_computing_publication_material WinGX
_computing_structure_refinement SHELXL-97
_computing_structure_solution SIR-92
_diffrn_ambient_temperature 100(2)
_diffrn_detector_area_resol_mean 8.366
_diffrn_measured_fraction_theta_full 0.999
_diffrn_measured_fraction_theta_max 0.999
_diffrn_measurement_device_type 'Bruker APEX-II CCD'
_diffrn_measurement_method 'phi and omega scans'
_diffrn_radiation_monochromator 'QUAZAR multilayer mirrors'
_diffrn_radiation_source 'microfocus sealed tube'
_diffrn_radiation_type MoK\a
_diffrn_radiation_wavelength 0.71073
_diffrn_reflns_av_R_equivalents 0.0212
_diffrn_reflns_av_sigmaI/netI 0.0113
_diffrn_reflns_limit_h_max 20
_diffrn_reflns_limit_h_min -20
_diffrn_reflns_limit_k_max 15
_diffrn_reflns_limit_k_min -15
_diffrn_reflns_limit_l_max 14
_diffrn_reflns_limit_l_min -13
_diffrn_reflns_number 37283
_diffrn_reflns_theta_full 25.00
_diffrn_reflns_theta_max 25.38
_diffrn_reflns_theta_min 2.01
_exptl_absorpt_coefficient_mu 0.871
_exptl_absorpt_correction_T_max 0.8451
_exptl_absorpt_correction_T_min 0.8451
_exptl_absorpt_correction_type multi-scan
_exptl_absorpt_process_details SADABS
_exptl_crystal_colour red
_exptl_crystal_density_diffrn 1.565
_exptl_crystal_density_method 'not measured'
_exptl_crystal_description needles
_exptl_crystal_F_000 1224
_exptl_crystal_size_max 0.20
_exptl_crystal_size_mid 0.20
_exptl_crystal_size_min 0.20
_refine_diff_density_max 0.816
_refine_diff_density_min -0.392
_refine_diff_density_rms 0.061
_refine_ls_extinction_method none
_refine_ls_goodness_of_fit_ref 1.060
_refine_ls_hydrogen_treatment constr
_refine_ls_matrix_type full
_refine_ls_number_parameters 331
_refine_ls_number_reflns 4684
_refine_ls_number_restraints 0
_refine_ls_restrained_S_all 1.060
_refine_ls_R_factor_all 0.0215
_refine_ls_R_factor_gt 0.0205
_refine_ls_shift/su_max 0.000
_refine_ls_shift/su_mean 0.000
_refine_ls_structure_factor_coef Fsqd
_refine_ls_weighting_details 'calc w=1/[\s^2^(Fo^2^)+(0.0262P)^2^+3.3494P] where P=(Fo^2^+2Fc^2^)/3'
_refine_ls_weighting_scheme calc
_refine_ls_wR_factor_gt 0.0560
_refine_ls_wR_factor_ref 0.0567
_reflns_number_gt 4476
_reflns_number_total 4684
_reflns_threshold_expression >2sigma(I)
_cod_data_source_file ja0c06405_si_003.cif
_cod_data_source_block shelxl
_cod_depositor_comments
;
The following automatic conversions were performed:

data item '_symmetry_cell_setting' value 'Monoclinic' was changed to
'monoclinic' in accordance with the
/home/data/users/saulius/crontab/automatic-downloads/rss-feeds/ACS/lib/dictionaries/cif_core.dic
dictionary named 'cif_core.dic' version 2.4.2 last updated on
2011-04-26.

Automatic conversion script
Id: cif_fix_values 7556 2019-12-06 15:28:31Z antanas 

 Adding full bibliography for 4135223--4135225.cif.
;
_cod_original_sg_symbol_H-M P2(1)/c
_cod_database_code 4135224

loop_
_symmetry_equiv_pos_as_xyz
'x, y, z'
'-x, y+1/2, -z+1/2'
'-x, -y, -z'
'x, -y-1/2, z-1/2'

loop_
_atom_site_label
_atom_site_type_symbol
_atom_site_fract_x
_atom_site_fract_y
_atom_site_fract_z
_atom_site_U_iso_or_equiv
_atom_site_adp_type
_atom_site_occupancy
_atom_site_symmetry_multiplicity
_atom_site_calc_flag
_atom_site_refinement_flags
_atom_site_disorder_assembly
_atom_site_disorder_group
C1 C -0.02052(11) -0.03462(14) 0.80091(15) 0.0132(4) Uani 1 1 d . . .
C2 C -0.10519(12) -0.07221(15) 0.78140(17) 0.0168(4) Uani 1 1 d . . .
H2A H -0.1165 -0.0938 0.8544 0.025 Uiso 1 1 calc R . .
H2B H -0.1129 -0.1321 0.7288 0.025 Uiso 1 1 calc R . .
H2C H -0.1417 -0.0153 0.7482 0.025 Uiso 1 1 calc R . .
C3 C 0.04486(12) -0.08858(14) 0.77660(16) 0.0149(4) Uani 1 1 d . . .
H3 H 0.0428 -0.1554 0.7409 0.018 Uiso 1 1 calc R . .
C4 C 0.11254(11) -0.02861(15) 0.81303(15) 0.0136(4) Uani 1 1 d . . .
C5 C 0.19604(12) -0.06293(16) 0.81055(18) 0.0185(4) Uani 1 1 d . . .
H5A H 0.1941 -0.1327 0.7756 0.028 Uiso 1 1 calc R . .
H5B H 0.2289 -0.0657 0.8888 0.028 Uiso 1 1 calc R . .
H5C H 0.2195 -0.0127 0.7656 0.028 Uiso 1 1 calc R . .
C6 C 0.08719(11) 0.06583(15) 0.85920(15) 0.0113(4) Uani 1 1 d . . .
C7 C 0.12912(11) 0.15328(14) 0.91000(15) 0.0107(4) Uani 1 1 d . . .
C8 C 0.09059(11) 0.23358(14) 0.95722(15) 0.0111(4) Uani 1 1 d . . .
C9 C 0.11994(11) 0.32849(15) 1.01413(15) 0.0136(4) Uani 1 1 d . . .
C10 C 0.20226(12) 0.37535(16) 1.03150(17) 0.0178(4) Uani 1 1 d . . .
H10A H 0.2029 0.4444 1.0676 0.027 Uiso 1 1 calc R . .
H10B H 0.2165 0.3830 0.9574 0.027 Uiso 1 1 calc R . .
H10C H 0.2411 0.3292 1.0808 0.027 Uiso 1 1 calc R . .
C11 C 0.05550(12) 0.37425(15) 1.04671(16) 0.0154(4) Uani 1 1 d . . .
H11 H 0.0569 0.4384 1.0876 0.018 Uiso 1 1 calc R . .
C12 C -0.01177(11) 0.31104(15) 1.00985(15) 0.0138(4) Uani 1 1 d . . .
C13 C -0.09580(12) 0.33007(16) 1.02117(17) 0.0176(4) Uani 1 1 d . . .
H13A H -0.1310 0.3385 0.9450 0.026 Uiso 1 1 calc R . .
H13B H -0.0974 0.3940 1.0660 0.026 Uiso 1 1 calc R . .
H13C H -0.1139 0.2702 1.0599 0.026 Uiso 1 1 calc R . .
C14 C 0.21702(11) 0.16031(14) 0.91707(16) 0.0116(4) Uani 1 1 d . . .
C15 C 0.27129(11) 0.12768(14) 1.01645(16) 0.0121(4) Uani 1 1 d . . .
H15 H 0.2518 0.1035 1.0798 0.015 Uiso 1 1 calc R . .
C16 C 0.35369(11) 0.13011(14) 1.02377(16) 0.0124(4) Uani 1 1 d . . .
C17 C 0.38029(11) 0.16928(14) 0.92901(16) 0.0130(4) Uani 1 1 d . . .
C18 C 0.32669(11) 0.20325(15) 0.83106(16) 0.0152(4) Uani 1 1 d . . .
H18 H 0.3460 0.2303 0.7687 0.018 Uiso 1 1 calc R . .
C19 C 0.24464(11) 0.19774(15) 0.82419(16) 0.0144(4) Uani 1 1 d . . .
H19 H 0.2077 0.2194 0.7565 0.017 Uiso 1 1 calc R . .
C20 C 0.46954(11) 0.17060(15) 0.94193(16) 0.0157(4) Uani 1 1 d . . .
H20A H 0.4874 0.1042 0.9128 0.019 Uiso 1 1 calc R . .
H20B H 0.4850 0.2296 0.8978 0.019 Uiso 1 1 calc R . .
C21 C 0.50173(12) 0.29494(15) 1.10039(18) 0.0187(4) Uani 1 1 d . . .
H21A H 0.5264 0.3030 1.1819 0.028 Uiso 1 1 calc R . .
H21B H 0.4452 0.3154 1.0860 0.028 Uiso 1 1 calc R . .
H21C H 0.5296 0.3399 1.0557 0.028 Uiso 1 1 calc R . .
C22 C 0.59389(11) 0.15477(17) 1.08444(18) 0.0200(4) Uani 1 1 d . . .
H22A H 0.6194 0.1994 1.0365 0.030 Uiso 1 1 calc R . .
H22B H 0.5987 0.0810 1.0639 0.030 Uiso 1 1 calc R . .
H22C H 0.6204 0.1653 1.1650 0.030 Uiso 1 1 calc R . .
C23 C 0.32394(11) -0.07213(16) 1.17624(17) 0.0161(4) Uani 1 1 d . . .
H23 H 0.3240 -0.0831 1.0980 0.019 Uiso 1 1 calc R . .
C24 C 0.27667(12) -0.13583(17) 1.22664(19) 0.0204(4) Uani 1 1 d . . .
H24 H 0.2449 -0.1896 1.1838 0.025 Uiso 1 1 calc R . .
C25 C 0.27622(12) -0.12015(18) 1.34051(19) 0.0220(4) Uani 1 1 d . . .
H25 H 0.2438 -0.1626 1.3770 0.026 Uiso 1 1 calc R . .
C26 C 0.32363(12) -0.04193(17) 1.40003(18) 0.0211(4) Uani 1 1 d . . .
H26 H 0.3245 -0.0299 1.4783 0.025 Uiso 1 1 calc R . .
C27 C 0.36997(12) 0.01890(16) 1.34481(17) 0.0171(4) Uani 1 1 d . . .
H27 H 0.4029 0.0723 1.3866 0.021 Uiso 1 1 calc R . .
N1 N 0.00435(9) 0.05804(12) 0.85004(13) 0.0111(3) Uani 1 1 d . . .
N2 N 0.00876(9) 0.22600(12) 0.95561(13) 0.0107(3) Uani 1 1 d . . .
N3 N 0.50786(9) 0.18312(12) 1.06626(14) 0.0148(3) Uani 1 1 d . . .
N4 N 0.37003(9) 0.00499(12) 1.23370(14) 0.0139(3) Uani 1 1 d . . .
F1 F -0.09887(6) 0.18833(8) 0.79217(9) 0.0139(2) Uani 1 1 d . . .
F2 F -0.09638(7) 0.09845(8) 0.95506(10) 0.0167(2) Uani 1 1 d . . .
Cl1 Cl 0.55254(3) 0.06301(5) 1.31750(4) 0.02448(12) Uani 1 1 d . . .
Pd1 Pd 0.442140(8) 0.093224(11) 1.156580(12) 0.01156(6) Uani 1 1 d . . .
B1 B -0.04865(12) 0.14193(16) 0.88874(17) 0.0113(4) Uani 1 1 d . . .

loop_
_atom_site_aniso_label
_atom_site_aniso_U_11
_atom_site_aniso_U_22
_atom_site_aniso_U_33
_atom_site_aniso_U_23
_atom_site_aniso_U_13
_atom_site_aniso_U_12
C1 0.0180(9) 0.0106(9) 0.0095(9) 0.0022(7) 0.0001(7) -0.0022(7)
C2 0.0180(10) 0.0142(9) 0.0164(10) -0.0022(8) 0.0002(8) -0.0044(8)
C3 0.0223(10) 0.0098(9) 0.0115(9) -0.0003(7) 0.0012(8) 0.0010(7)
C4 0.0188(10) 0.0118(9) 0.0100(9) 0.0019(7) 0.0027(7) 0.0036(7)
C5 0.0185(10) 0.0163(10) 0.0211(10) -0.0028(8) 0.0052(8) 0.0042(8)
C6 0.0113(9) 0.0132(9) 0.0089(8) 0.0029(7) 0.0015(7) 0.0028(7)
C7 0.0125(9) 0.0120(9) 0.0070(8) 0.0036(7) 0.0013(7) 0.0014(7)
C8 0.0104(8) 0.0126(9) 0.0089(8) 0.0029(7) -0.0004(7) -0.0001(7)
C9 0.0170(9) 0.0127(9) 0.0089(8) 0.0020(7) -0.0011(7) -0.0010(7)
C10 0.0188(10) 0.0162(9) 0.0169(10) -0.0024(8) 0.0010(8) -0.0041(8)
C11 0.0199(10) 0.0134(9) 0.0110(9) -0.0019(7) -0.0002(7) 0.0012(8)
C12 0.0166(9) 0.0151(9) 0.0095(8) 0.0006(7) 0.0026(7) 0.0041(7)
C13 0.0169(10) 0.0193(10) 0.0184(10) -0.0025(8) 0.0079(8) 0.0051(8)
C14 0.0119(9) 0.0090(8) 0.0142(9) -0.0017(7) 0.0036(7) 0.0000(7)
C15 0.0135(9) 0.0117(9) 0.0115(9) 0.0004(7) 0.0034(7) -0.0008(7)
C16 0.0128(9) 0.0096(8) 0.0139(9) -0.0015(7) 0.0012(7) -0.0002(7)
C17 0.0127(9) 0.0105(9) 0.0164(9) -0.0033(7) 0.0044(7) -0.0016(7)
C18 0.0180(10) 0.0147(9) 0.0147(9) 0.0006(7) 0.0072(8) -0.0013(8)
C19 0.0159(9) 0.0140(9) 0.0123(9) 0.0009(7) 0.0014(7) 0.0016(7)
C20 0.0143(9) 0.0172(9) 0.0163(9) -0.0007(8) 0.0053(7) -0.0023(7)
C21 0.0180(10) 0.0137(9) 0.0240(10) -0.0038(8) 0.0042(8) -0.0043(8)
C22 0.0103(9) 0.0231(11) 0.0269(11) -0.0004(9) 0.0050(8) -0.0010(8)
C23 0.0129(9) 0.0178(9) 0.0165(10) 0.0009(8) 0.0012(7) 0.0018(8)
C24 0.0127(9) 0.0189(10) 0.0282(11) 0.0037(9) 0.0016(8) -0.0006(8)
C25 0.0124(9) 0.0283(11) 0.0268(11) 0.0130(9) 0.0075(8) 0.0065(8)
C26 0.0165(10) 0.0296(11) 0.0183(10) 0.0061(9) 0.0058(8) 0.0116(9)
C27 0.0153(9) 0.0183(10) 0.0163(10) -0.0001(8) 0.0005(7) 0.0066(8)
N1 0.0114(7) 0.0107(7) 0.0104(7) 0.0002(6) 0.0005(6) -0.0014(6)
N2 0.0105(7) 0.0113(7) 0.0101(7) 0.0002(6) 0.0020(6) 0.0017(6)
N3 0.0098(8) 0.0151(8) 0.0191(8) -0.0030(7) 0.0027(6) -0.0014(6)
N4 0.0119(7) 0.0142(8) 0.0148(8) 0.0028(6) 0.0010(6) 0.0034(6)
F1 0.0118(5) 0.0137(5) 0.0139(5) 0.0022(4) -0.0017(4) -0.0001(4)
F2 0.0171(6) 0.0180(6) 0.0166(6) 0.0028(4) 0.0075(5) -0.0024(4)
Cl1 0.0144(2) 0.0346(3) 0.0207(3) 0.0043(2) -0.00385(19) 0.0002(2)
Pd1 0.00868(8) 0.01214(9) 0.01291(9) -0.00045(5) 0.00047(6) -0.00062(5)
B1 0.0108(9) 0.0117(10) 0.0110(10) 0.0019(8) 0.0016(8) 0.0001(8)

loop_
_atom_type_symbol
_atom_type_description
_atom_type_scat_dispersion_real
_atom_type_scat_dispersion_imag
_atom_type_scat_source
H H 0.0000 0.0000 'International Tables Vol C Tables 4.2.6.8 and 6.1.1.4'
C C 0.0033 0.0016 'International Tables Vol C Tables 4.2.6.8 and 6.1.1.4'
N N 0.0061 0.0033 'International Tables Vol C Tables 4.2.6.8 and 6.1.1.4'
F F 0.0171 0.0103 'International Tables Vol C Tables 4.2.6.8 and 6.1.1.4'
Cl Cl 0.1484 0.1585 'International Tables Vol C Tables 4.2.6.8 and 6.1.1.4'
Pd Pd -0.9988 1.0072 'International Tables Vol C Tables 4.2.6.8 and 6.1.1.4'
B B 0.0013 0.0007 'International Tables Vol C Tables 4.2.6.8 and 6.1.1.4'

loop_
_geom_angle_atom_site_label_1
_geom_angle_atom_site_label_2
_geom_angle_atom_site_label_3
_geom_angle
_geom_angle_site_symmetry_1
_geom_angle_site_symmetry_3
_geom_angle_publ_flag
N1 C1 C3 109.47(16) . . ?
N1 C1 C2 123.31(17) . . ?
C3 C1 C2 127.18(17) . . ?
C1 C2 H2A 109.5 . . ?
C1 C2 H2B 109.5 . . ?
H2A C2 H2B 109.5 . . ?
C1 C2 H2C 109.5 . . ?
H2A C2 H2C 109.5 . . ?
H2B C2 H2C 109.5 . . ?
C4 C3 C1 108.56(17) . . ?
C4 C3 H3 125.7 . . ?
C1 C3 H3 125.7 . . ?
C3 C4 C6 106.33(17) . . ?
C3 C4 C5 124.77(17) . . ?
C6 C4 C5 128.75(17) . . ?
C4 C5 H5A 109.5 . . ?
C4 C5 H5B 109.5 . . ?
H5A C5 H5B 109.5 . . ?
C4 C5 H5C 109.5 . . ?
H5A C5 H5C 109.5 . . ?
H5B C5 H5C 109.5 . . ?
C7 C6 N1 120.29(16) . . ?
C7 C6 C4 132.14(17) . . ?
N1 C6 C4 107.53(16) . . ?
C6 C7 C8 121.14(17) . . ?
C6 C7 C14 119.19(16) . . ?
C8 C7 C14 119.65(16) . . ?
N2 C8 C7 120.35(16) . . ?
N2 C8 C9 107.94(16) . . ?
C7 C8 C9 131.69(17) . . ?
C11 C9 C8 106.06(17) . . ?
C11 C9 C10 125.39(18) . . ?
C8 C9 C10 128.47(17) . . ?
C9 C10 H10A 109.5 . . ?
C9 C10 H10B 109.5 . . ?
H10A C10 H10B 109.5 . . ?
C9 C10 H10C 109.5 . . ?
H10A C10 H10C 109.5 . . ?
H10B C10 H10C 109.5 . . ?
C9 C11 C12 108.86(17) . . ?
C9 C11 H11 125.6 . . ?
C12 C11 H11 125.6 . . ?
N2 C12 C11 109.19(16) . . ?
N2 C12 C13 122.37(17) . . ?
C11 C12 C13 128.41(18) . . ?
C12 C13 H13A 109.5 . . ?
C12 C13 H13B 109.5 . . ?
H13A C13 H13B 109.5 . . ?
C12 C13 H13C 109.5 . . ?
H13A C13 H13C 109.5 . . ?
H13B C13 H13C 109.5 . . ?
C19 C14 C15 120.30(17) . . ?
C19 C14 C7 119.90(16) . . ?
C15 C14 C7 119.79(16) . . ?
C16 C15 C14 120.91(17) . . ?
C16 C15 H15 119.5 . . ?
C14 C15 H15 119.5 . . ?
C15 C16 C17 117.76(17) . . ?
C15 C16 Pd1 128.33(14) . . ?
C17 C16 Pd1 113.79(13) . . ?
C18 C17 C16 121.46(17) . . ?
C18 C17 C20 123.10(17) . . ?
C16 C17 C20 115.44(16) . . ?
C17 C18 C19 119.96(17) . . ?
C17 C18 H18 120.0 . . ?
C19 C18 H18 120.0 . . ?
C18 C19 C14 119.58(17) . . ?
C18 C19 H19 120.2 . . ?
C14 C19 H19 120.2 . . ?
N3 C20 C17 108.00(15) . . ?
N3 C20 H20A 110.1 . . ?
C17 C20 H20A 110.1 . . ?
N3 C20 H20B 110.1 . . ?
C17 C20 H20B 110.1 . . ?
H20A C20 H20B 108.4 . . ?
N3 C21 H21A 109.5 . . ?
N3 C21 H21B 109.5 . . ?
H21A C21 H21B 109.5 . . ?
N3 C21 H21C 109.5 . . ?
H21A C21 H21C 109.5 . . ?
H21B C21 H21C 109.5 . . ?
N3 C22 H22A 109.5 . . ?
N3 C22 H22B 109.5 . . ?
H22A C22 H22B 109.5 . . ?
N3 C22 H22C 109.5 . . ?
H22A C22 H22C 109.5 . . ?
H22B C22 H22C 109.5 . . ?
N4 C23 C24 122.52(19) . . ?
N4 C23 H23 118.7 . . ?
C24 C23 H23 118.7 . . ?
C23 C24 C25 119.0(2) . . ?
C23 C24 H24 120.5 . . ?
C25 C24 H24 120.5 . . ?
C26 C25 C24 118.79(19) . . ?
C26 C25 H25 120.6 . . ?
C24 C25 H25 120.6 . . ?
C25 C26 C27 119.42(19) . . ?
C25 C26 H26 120.3 . . ?
C27 C26 H26 120.3 . . ?
N4 C27 C26 122.17(19) . . ?
N4 C27 H27 118.9 . . ?
C26 C27 H27 118.9 . . ?
C1 N1 C6 108.09(15) . . ?
C1 N1 B1 126.23(16) . . ?
C6 N1 B1 125.68(15) . . ?
C12 N2 C8 107.94(15) . . ?
C12 N2 B1 126.84(15) . . ?
C8 N2 B1 124.75(15) . . ?
C22 N3 C21 108.75(15) . . ?
C22 N3 C20 108.41(15) . . ?
C21 N3 C20 109.49(15) . . ?
C22 N3 Pd1 115.32(12) . . ?
C21 N3 Pd1 107.56(12) . . ?
C20 N3 Pd1 107.21(11) . . ?
C27 N4 C23 118.08(17) . . ?
C27 N4 Pd1 120.98(13) . . ?
C23 N4 Pd1 120.87(13) . . ?
C16 Pd1 N4 93.70(7) . . ?
C16 Pd1 N3 81.70(7) . . ?
N4 Pd1 N3 175.30(6) . . ?
C16 Pd1 Cl1 175.42(5) . . ?
N4 Pd1 Cl1 89.65(5) . . ?
N3 Pd1 Cl1 95.00(5) . . ?
F2 B1 F1 108.22(15) . . ?
F2 B1 N1 111.33(15) . . ?
F1 B1 N1 109.51(15) . . ?
F2 B1 N2 111.56(15) . . ?
F1 B1 N2 109.52(15) . . ?
N1 B1 N2 106.69(14) . . ?

loop_
_geom_bond_atom_site_label_1
_geom_bond_atom_site_label_2
_geom_bond_distance
_geom_bond_site_symmetry_2
_geom_bond_publ_flag
C1 N1 1.344(2) . ?
C1 C3 1.401(3) . ?
C1 C2 1.495(3) . ?
C2 H2A 0.9800 . ?
C2 H2B 0.9800 . ?
C2 H2C 0.9800 . ?
C3 C4 1.374(3) . ?
C3 H3 0.9500 . ?
C4 C6 1.433(3) . ?
C4 C5 1.503(3) . ?
C5 H5A 0.9800 . ?
C5 H5B 0.9800 . ?
C5 H5C 0.9800 . ?
C6 C7 1.389(3) . ?
C6 N1 1.402(2) . ?
C7 C8 1.405(3) . ?
C7 C14 1.492(2) . ?
C8 N2 1.401(2) . ?
C8 C9 1.423(3) . ?
C9 C11 1.382(3) . ?
C9 C10 1.502(3) . ?
C10 H10A 0.9800 . ?
C10 H10B 0.9800 . ?
C10 H10C 0.9800 . ?
C11 C12 1.393(3) . ?
C11 H11 0.9500 . ?
C12 N2 1.351(2) . ?
C12 C13 1.497(3) . ?
C13 H13A 0.9800 . ?
C13 H13B 0.9800 . ?
C13 H13C 0.9800 . ?
C14 C19 1.392(3) . ?
C14 C15 1.399(3) . ?
C15 C16 1.395(3) . ?
C15 H15 0.9500 . ?
C16 C17 1.410(3) . ?
C16 Pd1 1.9901(18) . ?
C17 C18 1.387(3) . ?
C17 C20 1.502(3) . ?
C18 C19 1.391(3) . ?
C18 H18 0.9500 . ?
C19 H19 0.9500 . ?
C20 N3 1.497(2) . ?
C20 H20A 0.9900 . ?
C20 H20B 0.9900 . ?
C21 N3 1.492(2) . ?
C21 H21A 0.9800 . ?
C21 H21B 0.9800 . ?
C21 H21C 0.9800 . ?
C22 N3 1.485(2) . ?
C22 H22A 0.9800 . ?
C22 H22B 0.9800 . ?
C22 H22C 0.9800 . ?
C23 N4 1.348(3) . ?
C23 C24 1.380(3) . ?
C23 H23 0.9500 . ?
C24 C25 1.384(3) . ?
C24 H24 0.9500 . ?
C25 C26 1.378(3) . ?
C25 H25 0.9500 . ?
C26 C27 1.382(3) . ?
C26 H26 0.9500 . ?
C27 N4 1.347(3) . ?
C27 H27 0.9500 . ?
N1 B1 1.541(3) . ?
N2 B1 1.549(3) . ?
N3 Pd1 2.0769(16) . ?
N4 Pd1 2.0421(16) . ?
F1 B1 1.407(2) . ?
F2 B1 1.381(2) . ?
Cl1 Pd1 2.4076(5) . ?
